data_4087313
loop_
_publ_author_name
'Johnson, Alice'
'Gimeno, M. Concepci\'on'

_publ_section_title
;
 Synthesis of Propargyl-Functionalized NHC Gold Complexes
;
_journal_issue 7
_journal_name_full Organometallics
_journal_page_first 1278
_journal_paper_doi 10.1021/acs.organomet.7b00012
_journal_volume 36
_journal_year 2017
_chemical_formula_sum 'C22 H18 Au Br N6'
_chemical_formula_weight 643.30
_chemical_name_systematic
; 
 ? 
;
_space_group_IT_number 15
_symmetry_cell_setting monoclinic
_symmetry_space_group_name_Hall '-C 2yc'
_symmetry_space_group_name_H-M 'C 1 2/c 1'
_atom_sites_solution_hydrogens geom
_atom_sites_solution_primary direct
_atom_sites_solution_secondary difmap
_audit_creation_method SHELXL-97
_cell_angle_alpha 90.00
_cell_angle_beta 106.68(3)
_cell_angle_gamma 90.00
_cell_formula_units_Z 4
_cell_length_a 23.996(5)
_cell_length_b 7.3846(15)
_cell_length_c 12.632(3)
_cell_measurement_reflns_used 5365
_cell_measurement_temperature 100(2)
_cell_measurement_theta_max 28.4840
_cell_measurement_theta_min 4.5650
_cell_volume 2144.2(9)
_computing_cell_refinement
;
CrysAlisPro, Agilent Technologies,
Version 1.171.37.35 (release 13-08-2014 CrysAlis171 .NET)
(compiled Aug 13 2014,18:06:01)
;
_computing_data_collection
;
CrysAlisPro, Agilent Technologies,
Version 1.171.37.35 (release 13-08-2014 CrysAlis171 .NET)
(compiled Aug 13 2014,18:06:01)
;
_computing_data_reduction
;
CrysAlisPro, Agilent Technologies,
Version 1.171.37.35 (release 13-08-2014 CrysAlis171 .NET)
(compiled Aug 13 2014,18:06:01)
;
_computing_molecular_graphics XP
_computing_publication_material XCIF
_computing_structure_refinement 'SHELXL-97 (Sheldrick, 1997)'
_computing_structure_solution 'SHELXS-97 (Sheldrick, 1990)'
_diffrn_ambient_temperature 100(2)
_diffrn_detector_area_resol_mean 16.0655
_diffrn_measured_fraction_theta_full 0.989
_diffrn_measured_fraction_theta_max 0.989
_diffrn_measurement_device_type 'Xcalibur, Sapphire3'
_diffrn_measurement_method '\w rotations'
_diffrn_radiation_monochromator graphite
_diffrn_radiation_source 'fine-focus sealed tube'
_diffrn_radiation_type MoK\a
_diffrn_radiation_wavelength 0.71073
_diffrn_reflns_av_R_equivalents 0.0285
_diffrn_reflns_av_sigmaI/netI 0.0201
_diffrn_reflns_limit_h_max 28
_diffrn_reflns_limit_h_min -28
_diffrn_reflns_limit_k_max 8
_diffrn_reflns_limit_k_min -8
_diffrn_reflns_limit_l_max 15
_diffrn_reflns_limit_l_min -15
_diffrn_reflns_number 10539
_diffrn_reflns_theta_full 25.50
_diffrn_reflns_theta_max 25.50
_diffrn_reflns_theta_min 5.08
_exptl_absorpt_coefficient_mu 8.746
_exptl_absorpt_correction_T_max 0.5413
_exptl_absorpt_correction_T_min 0.2737
_exptl_absorpt_correction_type multi-scan
_exptl_absorpt_process_details
;
CrysAlisPro, Agilent Technologies,
Version 1.171.37.35 (release 13-08-2014 CrysAlis171 .NET)
(compiled Aug 13 2014,18:06:01)
Empirical absorption correction using spherical harmonics,
 implemented in SCALE3 ABSPACK scaling algorithm.
;
_exptl_crystal_colour colorless
_exptl_crystal_density_diffrn 1.993
_exptl_crystal_density_method 'not measured'
_exptl_crystal_description plate
_exptl_crystal_F_000 1224
_exptl_crystal_size_max 0.20
_exptl_crystal_size_mid 0.16
_exptl_crystal_size_min 0.08
_refine_diff_density_max 3.063
_refine_diff_density_min -3.694
_refine_diff_density_rms 0.296
_refine_ls_extinction_method none
_refine_ls_goodness_of_fit_ref 1.070
_refine_ls_hydrogen_treatment mixed
_refine_ls_matrix_type full
_refine_ls_number_parameters 139
_refine_ls_number_reflns 1975
_refine_ls_number_restraints 0
_refine_ls_restrained_S_all 1.070
_refine_ls_R_factor_all 0.0553
_refine_ls_R_factor_gt 0.0500
_refine_ls_shift/su_max 0.000
_refine_ls_shift/su_mean 0.000
_refine_ls_structure_factor_coef Fsqd
_refine_ls_weighting_details 'calc w=1/[\s^2^(Fo^2^)+(0.0959P)^2^+59.0821P] where P=(Fo^2^+2Fc^2^)/3'
_refine_ls_weighting_scheme calc
_refine_ls_wR_factor_gt 0.1453
_refine_ls_wR_factor_ref 0.1508
_reflns_number_gt 1705
_reflns_number_total 1975
_reflns_threshold_expression >2sigma(I)
_cod_data_source_file om7b00012_si_007.cif
_cod_data_source_block c502s
_cod_depositor_comments
;
The following automatic conversions were performed:

'_symmetry_cell_setting' value 'Monoclinic' changed to 'monoclinic'
according to
/home/data/users/saulius/crontab/automatic-downloads/current/ACS/lib/dictionaries/cif_core.dic
dictionary named 'cif_core.dic' version 2.4.2 from 2011-04-26.

Automatic conversion script
Id: cif_fix_values 4973 2017-02-22 13:04:09Z antanas 
;
_cod_original_cell_volume 2144.2(7)
_cod_original_sg_symbol_H-M C2/c
_cod_database_code 4087313

loop_
_symmetry_equiv_pos_as_xyz
'x, y, z'
'-x, y, -z+1/2'
'x+1/2, y+1/2, z'
'-x+1/2, y+1/2, -z+1/2'
'-x, -y, -z'
'x, -y, z-1/2'
'-x+1/2, -y+1/2, -z'
'x+1/2, -y+1/2, z-1/2'

loop_
_atom_site_label
_atom_site_type_symbol
_atom_site_fract_x
_atom_site_fract_y
_atom_site_fract_z
_atom_site_U_iso_or_equiv
_atom_site_adp_type
_atom_site_occupancy
_atom_site_symmetry_multiplicity
_atom_site_calc_flag
_atom_site_refinement_flags
Au1 Au 0.2500 0.2500 0.0000 0.0188(2) Uani 1 2 d S
C7 C 0.2368(4) 0.1334(11) 0.2592(7) 0.0187(17) Uani 1 1 d .
C8 C 0.1892(4) 0.0682(11) 0.1799(7) 0.0223(18) Uani 1 1 d .
H8 H 0.1928 0.0174 0.1131 0.027 Uiso 1 1 calc R
N3 N 0.2365(3) 0.1971(12) 0.3572(6) 0.0224(16) Uani 1 1 d .
N2 N 0.2935(3) 0.1348(9) 0.2427(5) 0.0167(14) Uani 1 1 d .
C3 C 0.3440(4) 0.1022(12) 0.3260(8) 0.0247(19) Uani 1 1 d .
H3 H 0.3470 0.0710 0.4003 0.030 Uiso 1 1 calc R
C1 C 0.3057(4) 0.1780(12) 0.1468(7) 0.0185(17) Uani 1 1 d .
C2 C 0.3880(4) 0.1228(13) 0.2822(8) 0.027(2) Uani 1 1 d .
H2 H 0.4282 0.1074 0.3192 0.032 Uiso 1 1 calc R
C9 C 0.1357(4) 0.0789(12) 0.2007(8) 0.0235(19) Uani 1 1 d .
H9 H 0.1013 0.0400 0.1472 0.028 Uiso 1 1 calc R
C5 C 0.4318(4) 0.0502(14) 0.0820(8) 0.029(2) Uani 1 1 d .
C6 C 0.4572(4) -0.0815(15) 0.0712(8) 0.031(2) Uani 1 1 d .
H6 H 0.4777 -0.1880 0.0626 0.037 Uiso 1 1 calc R
C11 C 0.1845(5) 0.2026(15) 0.3776(9) 0.029(2) Uani 1 1 d .
H11 H 0.1828 0.2460 0.4474 0.035 Uiso 1 1 calc R
N1 N 0.3641(3) 0.1705(11) 0.1733(6) 0.0246(16) Uani 1 1 d .
C10 C 0.1336(4) 0.1480(13) 0.3015(8) 0.029(2) Uani 1 1 d .
H10 H 0.0975 0.1575 0.3181 0.034 Uiso 1 1 calc R
C4 C 0.3988(5) 0.2093(16) 0.0976(11) 0.036(3) Uani 1 1 d .
H4A H 0.3726 0.2480 0.0253 0.043 Uiso 1 1 calc R
H4B H 0.4259 0.3101 0.1276 0.043 Uiso 1 1 calc R
Br2 Br 1.0000 0.0000 1.0000 0.0794(7) Uani 1 2 d S

loop_
_atom_site_aniso_label
_atom_site_aniso_U_11
_atom_site_aniso_U_22
_atom_site_aniso_U_33
_atom_site_aniso_U_23
_atom_site_aniso_U_13
_atom_site_aniso_U_12
Au1 0.0258(3) 0.0173(3) 0.0153(3) 0.00212(15) 0.0094(2) 0.00347(16)
C7 0.026(4) 0.013(4) 0.018(4) 0.004(3) 0.007(3) 0.004(3)
C8 0.033(5) 0.015(4) 0.018(4) 0.001(3) 0.006(4) -0.001(3)
N3 0.030(4) 0.020(4) 0.019(4) 0.000(3) 0.009(3) 0.000(3)
N2 0.019(3) 0.017(3) 0.015(3) -0.001(3) 0.007(3) 0.002(3)
C3 0.032(5) 0.020(4) 0.021(4) -0.002(3) 0.006(4) 0.007(4)
C1 0.024(4) 0.013(4) 0.020(4) -0.002(3) 0.009(3) 0.000(3)
C2 0.022(5) 0.026(5) 0.032(5) 0.002(4) 0.008(4) 0.005(4)
C9 0.019(4) 0.018(4) 0.032(5) 0.002(4) 0.004(4) -0.002(3)
C5 0.024(5) 0.037(6) 0.028(5) 0.008(4) 0.012(4) 0.003(4)
C6 0.028(5) 0.042(6) 0.029(5) 0.006(4) 0.018(4) 0.004(4)
C11 0.045(6) 0.025(4) 0.026(5) -0.001(4) 0.023(5) -0.002(5)
N1 0.028(4) 0.024(4) 0.025(4) 0.004(3) 0.012(3) 0.004(3)
C10 0.033(5) 0.022(5) 0.036(5) 0.002(4) 0.017(4) 0.003(4)
C4 0.032(6) 0.036(5) 0.046(7) 0.015(5) 0.021(5) 0.009(5)
Br2 0.0616(14) 0.0733(15) 0.0930(17) -0.0113(13) 0.0056(12) -0.0014(11)

loop_
_atom_type_symbol
_atom_type_description
_atom_type_scat_dispersion_real
_atom_type_scat_dispersion_imag
_atom_type_scat_source
C C 0.0033 0.0016 'International Tables Vol C Tables 4.2.6.8 and 6.1.1.4'
H H 0.0000 0.0000 'International Tables Vol C Tables 4.2.6.8 and 6.1.1.4'
N N 0.0061 0.0033 'International Tables Vol C Tables 4.2.6.8 and 6.1.1.4'
Br Br -0.2901 2.4595 'International Tables Vol C Tables 4.2.6.8 and 6.1.1.4'
Au Au -2.0133 8.8022 'International Tables Vol C Tables 4.2.6.8 and 6.1.1.4'

loop_
_geom_angle_atom_site_label_1
_geom_angle_atom_site_label_2
_geom_angle_atom_site_label_3
_geom_angle
_geom_angle_site_symmetry_1
C1 Au1 C1 179.997(1) 7
N3 C7 C8 125.3(8) .
N3 C7 N2 113.2(7) .
C8 C7 N2 121.5(8) .
C7 C8 C9 117.7(8) .
C7 N3 C11 116.4(8) .
C1 N2 C3 110.7(7) .
C1 N2 C7 125.8(7) .
C3 N2 C7 123.4(7) .
C2 C3 N2 106.9(8) .
N1 C1 N2 104.0(7) .
N1 C1 Au1 127.3(6) .
N2 C1 Au1 128.6(6) .
C3 C2 N1 107.0(8) .
C8 C9 C10 118.4(8) .
C6 C5 C4 177.5(11) .
N3 C11 C10 122.9(9) .
C1 N1 C2 111.3(7) .
C1 N1 C4 125.1(8) .
C2 N1 C4 123.6(8) .
C11 C10 C9 119.2(9) .
C5 C4 N1 111.2(9) .

loop_
_geom_bond_atom_site_label_1
_geom_bond_atom_site_label_2
_geom_bond_distance
_geom_bond_site_symmetry_2
Au1 C1 2.021(8) 7
Au1 C1 2.021(8) .
C7 N3 1.328(12) .
C7 C8 1.373(13) .
C7 N2 1.434(11) .
C8 C9 1.383(13) .
N3 C11 1.343(13) .
N2 C1 1.361(11) .
N2 C3 1.379(11) .
C3 C2 1.332(13) .
C1 N1 1.347(11) .
C2 N1 1.375(12) .
C9 C10 1.386(14) .
C5 C6 1.176(14) .
C5 C4 1.463(15) .
C11 C10 1.381(15) .
N1 C4 1.464(13) .
